data_7706361
loop_
_publ_author_name
'Brunecker, Carina'
'Arrowsmith, Merle'
'M\"ussig, Jonas H'
'B\"ohnke, Julian'
'Stoy, Andreas'
'He\&s, Merlin'
'Hofmann, Alexander'
'Lenczyk, Carsten'
'Lichtenberg, Crispin'
'Ramler, Jacqueline'
'Rempel, Anna'
'Braunschweig, Holger'

_publ_section_title
;
 Synthesis and characterisation of boranediyl- and diboranediyl-bridged
 diplatinum A-frame complexes.
;
_journal_issue 10
_journal_name_full 'Dalton transactions (Cambridge, England : 2003)'
_journal_page_first 3506
_journal_page_last 3515
_journal_paper_doi 10.1039/d0dt03855e
_journal_volume 50
_journal_year 2021
_chemical_formula_moiety 'C22 H38 B Cl2 N P4 Pt2, 0.5(C6 H4 F2)'
_chemical_formula_sum 'C25 H40 B Cl2 F N P4 Pt2'
_chemical_formula_weight 969.35
_chemical_name_systematic 4-Cl(NPh2)
_chemical_properties_physical 'Air-sensitive,Moisture-sensitive,Heat-sensitive,slowly decomposes in solution'
_space_group_crystal_system monoclinic
_space_group_IT_number 14
_space_group_name_Hall '-P 2ybc'
_space_group_name_H-M_alt 'P 1 21/c 1'
_atom_sites_solution_hydrogens geom
_atom_sites_solution_primary dual
_atom_sites_solution_secondary difmap
_audit_creation_method SHELXL-2014/7
_audit_update_record
;
2020-11-06 deposited with the CCDC.	2021-01-08 downloaded from the CCDC.
;
_cell_angle_alpha 90
_cell_angle_beta 93.1650(10)
_cell_angle_gamma 90
_cell_formula_units_Z 4
_cell_length_a 15.0000(5)
_cell_length_b 11.3002(4)
_cell_length_c 19.1129(6)
_cell_measurement_reflns_used 9966
_cell_measurement_temperature 100(2)
_cell_measurement_theta_max 27.86
_cell_measurement_theta_min 2.53
_cell_volume 3234.75(19)
_computing_cell_refinement 'Saint+ ver. V8.37A (Bruker AXS)'
_computing_data_collection 'APEX2 ver. 2014.9 (Bruker AXS)'
_computing_data_reduction 'Saint+ ver. V8.37A (Bruker AXS)'
_computing_molecular_graphics 'ShelXLe (Huebschle et all, 2011)'
_computing_publication_material 'SHELXL-2014/7 (Sheldrick, 2014)'
_computing_structure_refinement 'SHELXL-2014/7 (Sheldrick, 2014)'
_computing_structure_solution 'SHELXT (Sheldrick, 2014)'
_diffrn_ambient_temperature 100(2)
_diffrn_detector 'CMOS area detector (Photon II)'
_diffrn_detector_area_resol_mean 7.5
_diffrn_measured_fraction_theta_full 1.000
_diffrn_measured_fraction_theta_max 0.999
_diffrn_measurement_device_type 'Bruker D8 Quest'
_diffrn_measurement_method '\f and \w scans'
_diffrn_radiation_monochromator 'multi-layer mirror'
_diffrn_radiation_type MoK\a
_diffrn_radiation_wavelength 0.71073
_diffrn_reflns_av_R_equivalents 0.1051
_diffrn_reflns_av_unetI/netI 0.0443
_diffrn_reflns_Laue_measured_fraction_full 1.000
_diffrn_reflns_Laue_measured_fraction_max 0.999
_diffrn_reflns_limit_h_max 19
_diffrn_reflns_limit_h_min -19
_diffrn_reflns_limit_k_max 14
_diffrn_reflns_limit_k_min -14
_diffrn_reflns_limit_l_max 25
_diffrn_reflns_limit_l_min -25
_diffrn_reflns_number 87156
_diffrn_reflns_point_group_measured_fraction_full 1.000
_diffrn_reflns_point_group_measured_fraction_max 0.999
_diffrn_reflns_theta_full 26.000
_diffrn_reflns_theta_max 27.888
_diffrn_reflns_theta_min 2.094
_diffrn_source 'microfocus sealed tube (Incoatec ImS)'
_exptl_absorpt_coefficient_mu 9.025
_exptl_absorpt_correction_T_max 0.7456
_exptl_absorpt_correction_T_min 0.4174
_exptl_absorpt_correction_type multi-scan
_exptl_absorpt_process_details 'SadAbs 2016/2 (Bruker AXS)'
_exptl_crystal_colour yellow
_exptl_crystal_density_diffrn 1.990
_exptl_crystal_description needle
_exptl_crystal_F_000 1844
_exptl_crystal_recrystallization_method 'Re-crystallisation from solvent: difluorobenzene/benzene'
_exptl_crystal_size_max 0.402
_exptl_crystal_size_mid 0.117
_exptl_crystal_size_min 0.056
_refine_diff_density_max 1.409
_refine_diff_density_min -1.172
_refine_diff_density_rms 0.187
_refine_ls_extinction_method none
_refine_ls_goodness_of_fit_ref 1.047
_refine_ls_hydrogen_treatment mixed
_refine_ls_matrix_type full
_refine_ls_number_parameters 344
_refine_ls_number_reflns 7713
_refine_ls_number_restraints 0
_refine_ls_restrained_S_all 1.047
_refine_ls_R_factor_all 0.0406
_refine_ls_R_factor_gt 0.0291
_refine_ls_shift/su_max 0.001
_refine_ls_shift/su_mean 0.000
_refine_ls_structure_factor_coef Fsqd
_refine_ls_weighting_details 'w=1/[\s^2^(Fo^2^)+(0.0151P)^2^+6.1558P] where P=(Fo^2^+2Fc^2^)/3'
_refine_ls_weighting_scheme calc
_refine_ls_wR_factor_gt 0.0567
_refine_ls_wR_factor_ref 0.0615
_reflns_Friedel_coverage 0.000
_reflns_number_gt 6542
_reflns_number_total 7713
_reflns_threshold_expression 'I > 2\s(I)'
_cod_data_source_file d0dt03855e2.cif
_cod_data_source_block final_a
_cod_depositor_comments 'Adding full bibliography for 7706356--7706368.cif.'
_cod_original_sg_symbol_H-M 'P 21/c'
_cod_database_code 7706361
_shelx_shelxl_version_number 2014/7
_shelx_space_group_comment
;
The symmetry employed for this shelxl refinement is uniquely defined
by the following loop, which should always be used as a source of
symmetry information in preference to the above space-group names.
They are only intended as comments.
;
_shelx_estimated_absorpt_t_min 0.122
_shelx_estimated_absorpt_t_max 0.632

loop_
_space_group_symop_operation_xyz
'x, y, z'
'-x, y+1/2, -z+1/2'
'-x, -y, -z'
'x, -y-1/2, z-1/2'

loop_
_atom_site_label
_atom_site_type_symbol
_atom_site_fract_x
_atom_site_fract_y
_atom_site_fract_z
_atom_site_U_iso_or_equiv
_atom_site_adp_type
_atom_site_occupancy
_atom_site_site_symmetry_order
_atom_site_calc_flag
_atom_site_refinement_flags_posn
_atom_site_refinement_flags_adp
_atom_site_refinement_flags_occupancy
_atom_site_disorder_assembly
_atom_site_disorder_group
Pt1 Pt 0.33650(2) 0.49983(2) 0.27520(2) 0.01231(5) Uani 1 1 d . . . . .
Pt2 Pt 0.20342(2) 0.69069(2) 0.33757(2) 0.01241(5) Uani 1 1 d . . . . .
Cl1 Cl 0.40917(8) 0.47014(11) 0.16157(6) 0.0218(2) Uani 1 1 d . . . . .
Cl2 Cl 0.11535(9) 0.86557(10) 0.29425(6) 0.0243(3) Uani 1 1 d . . . . .
P1 P 0.22532(8) 0.36648(10) 0.25257(6) 0.0154(2) Uani 1 1 d . . . . .
P2 P 0.09841(8) 0.57335(10) 0.28092(6) 0.0161(2) Uani 1 1 d . . . . .
P3 P 0.43637(8) 0.64942(10) 0.30077(6) 0.0149(2) Uani 1 1 d . . . . .
P4 P 0.31503(8) 0.80023(10) 0.38968(6) 0.0147(2) Uani 1 1 d . . . . .
N1 N 0.2805(3) 0.4835(3) 0.42994(19) 0.0156(8) Uani 1 1 d . . . . .
C1 C 0.2384(4) 0.2202(4) 0.2913(3) 0.0231(11) Uani 1 1 d . . . . .
H1A H 0.1867 0.1712 0.2767 0.035 Uiso 1 1 calc R U . . .
H1B H 0.2426 0.2271 0.3424 0.035 Uiso 1 1 calc R U . . .
H1C H 0.2929 0.1835 0.2754 0.035 Uiso 1 1 calc R U . . .
C2 C 0.2024(4) 0.3332(5) 0.1605(3) 0.0246(11) Uani 1 1 d . . . . .
H2A H 0.1540 0.2750 0.1555 0.037 Uiso 1 1 calc R U . . .
H2B H 0.2562 0.3008 0.1408 0.037 Uiso 1 1 calc R U . . .
H2C H 0.1845 0.4058 0.1354 0.037 Uiso 1 1 calc R U . . .
C3 C 0.1174(3) 0.4135(4) 0.2844(2) 0.0177(10) Uani 1 1 d . . . . .
H3A H 0.0690 0.3737 0.2560 0.021 Uiso 1 1 calc R U . . .
H3AB H 0.1137 0.3866 0.3334 0.021 Uiso 1 1 calc R U . . .
C4 C 0.0820(4) 0.6045(5) 0.1880(3) 0.0316(13) Uani 1 1 d . . . . .
H4A H 0.0382 0.5491 0.1668 0.047 Uiso 1 1 calc R U . . .
H4B H 0.1389 0.5956 0.1656 0.047 Uiso 1 1 calc R U . . .
H4C H 0.0602 0.6857 0.1815 0.047 Uiso 1 1 calc R U . . .
C5 C -0.0130(3) 0.5917(5) 0.3125(3) 0.0294(12) Uani 1 1 d . . . . .
H5A H -0.0561 0.5476 0.2821 0.044 Uiso 1 1 calc R U . . .
H5B H -0.0289 0.6758 0.3118 0.044 Uiso 1 1 calc R U . . .
H5C H -0.0141 0.5616 0.3605 0.044 Uiso 1 1 calc R U . . .
C6 C 0.5537(3) 0.6105(5) 0.3066(3) 0.0305(12) Uani 1 1 d . . . . .
H6A H 0.5896 0.6821 0.3149 0.046 Uiso 1 1 calc R U . . .
H6B H 0.5697 0.5734 0.2627 0.046 Uiso 1 1 calc R U . . .
H6C H 0.5653 0.5550 0.3455 0.046 Uiso 1 1 calc R U . . .
C7 C 0.4308(4) 0.7609(5) 0.2331(3) 0.0306(13) Uani 1 1 d . . . . .
H7A H 0.4700 0.8272 0.2472 0.046 Uiso 1 1 calc R U . . .
H7B H 0.3693 0.7893 0.2260 0.046 Uiso 1 1 calc R U . . .
H7C H 0.4503 0.7268 0.1893 0.046 Uiso 1 1 calc R U . . .
C8 C 0.4252(3) 0.7315(4) 0.3829(2) 0.0152(9) Uani 1 1 d . . . . .
H8A H 0.4363 0.6767 0.4229 0.018 Uiso 1 1 calc R U . . .
H8AB H 0.4715 0.7940 0.3866 0.018 Uiso 1 1 calc R U . . .
C9 C 0.3267(4) 0.9465(4) 0.3524(3) 0.0237(11) Uani 1 1 d . . . . .
H9A H 0.3846 0.9799 0.3682 0.036 Uiso 1 1 calc R U . . .
H9B H 0.2787 0.9977 0.3676 0.036 Uiso 1 1 calc R U . . .
H9C H 0.3231 0.9409 0.3011 0.036 Uiso 1 1 calc R U . . .
C10 C 0.3100(3) 0.8313(4) 0.4824(2) 0.0209(10) Uani 1 1 d . . . . .
H10A H 0.3642 0.8735 0.4991 0.031 Uiso 1 1 calc R U . . .
H10B H 0.3056 0.7568 0.5082 0.031 Uiso 1 1 calc R U . . .
H10C H 0.2576 0.8805 0.4901 0.031 Uiso 1 1 calc R U . . .
C11 C 0.3316(3) 0.3771(4) 0.4438(2) 0.0174(10) Uani 1 1 d . . . . .
C12 C 0.4178(4) 0.3660(5) 0.4232(3) 0.0245(11) Uani 1 1 d . . . . .
H12 H 0.4444 0.4289 0.3989 0.029 Uiso 1 1 calc R U . . .
C13 C 0.4662(4) 0.2624(5) 0.4381(2) 0.0266(12) Uani 1 1 d . . . . .
H13 H 0.5256 0.2549 0.4236 0.032 Uiso 1 1 calc R U . . .
C14 C 0.4280(4) 0.1712(5) 0.4738(3) 0.0290(13) Uani 1 1 d . . . . .
H14 H 0.4609 0.1007 0.4838 0.035 Uiso 1 1 calc R U . . .
C15 C 0.3423(4) 0.1822(4) 0.4949(3) 0.0256(11) Uani 1 1 d . . . . .
H15 H 0.3161 0.1197 0.5199 0.031 Uiso 1 1 calc R U . . .
C16 C 0.2940(4) 0.2849(4) 0.4797(3) 0.0238(11) Uani 1 1 d . . . . .
H16 H 0.2347 0.2920 0.4941 0.029 Uiso 1 1 calc R U . . .
C17 C 0.2369(4) 0.5263(4) 0.4900(2) 0.0195(10) Uani 1 1 d . . . . .
C18 C 0.2848(4) 0.5323(5) 0.5542(3) 0.0299(13) Uani 1 1 d . . . . .
H18 H 0.3456 0.5087 0.5577 0.036 Uiso 1 1 calc R U . . .
C19 C 0.2442(5) 0.5725(5) 0.6131(3) 0.0426(17) Uani 1 1 d . . . . .
H19 H 0.2773 0.5744 0.6569 0.051 Uiso 1 1 calc R U . . .
C20 C 0.1578(5) 0.6091(5) 0.6091(3) 0.0467(19) Uani 1 1 d . . . . .
H20 H 0.1306 0.6373 0.6497 0.056 Uiso 1 1 calc R U . . .
C21 C 0.1100(5) 0.6047(6) 0.5453(3) 0.050(2) Uani 1 1 d . . . . .
H21 H 0.0498 0.6311 0.5420 0.060 Uiso 1 1 calc R U . . .
C22 C 0.1491(4) 0.5617(5) 0.4854(3) 0.0320(13) Uani 1 1 d . . . . .
H22 H 0.1153 0.5572 0.4419 0.038 Uiso 1 1 calc R U . . .
B1 B 0.2754(3) 0.5433(4) 0.3635(3) 0.0128(10) Uani 1 1 d . . . . .
C23 C 0.0333(5) 0.1130(7) 0.5049(3) 0.0431(16) Uani 1 1 d . . . A 1
H23 H 0.0573 0.1907 0.5086 0.10(13) Uiso 0.5 1 calc R . P A 1
C24 C 0.0768(5) 0.0277(7) 0.4695(4) 0.0474(17) Uani 1 1 d . . . A 1
H24 H 0.1301 0.0476 0.4477 0.6(5) Uiso 0.5 1 calc R . P A 1
C25 C 0.0453(4) -0.0867(7) 0.4647(3) 0.0450(16) Uani 1 1 d . . . A 1
H25 H 0.0771 -0.1458 0.4410 0.054 Uiso 1 1 calc R U . A 1
F1 F 0.0629(6) 0.2262(11) 0.5129(5) 0.058(3) Uani 0.5 1 d . . P A -1
F2 F 0.1495(5) 0.0602(7) 0.4453(4) 0.056(2) Uani 0.5 1 d . . P A -1

loop_
_atom_site_aniso_label
_atom_site_aniso_U_11
_atom_site_aniso_U_22
_atom_site_aniso_U_33
_atom_site_aniso_U_23
_atom_site_aniso_U_13
_atom_site_aniso_U_12
Pt1 0.01177(9) 0.01219(8) 0.01285(8) 0.00008(6) -0.00028(6) 0.00048(6)
Pt2 0.01286(9) 0.01106(8) 0.01318(8) 0.00089(6) -0.00050(6) 0.00082(7)
Cl1 0.0212(6) 0.0262(6) 0.0186(5) -0.0052(4) 0.0047(5) -0.0016(5)
Cl2 0.0280(7) 0.0169(6) 0.0271(6) 0.0015(5) -0.0069(5) 0.0068(5)
P1 0.0156(6) 0.0138(6) 0.0167(6) -0.0013(4) -0.0004(5) -0.0014(5)
P2 0.0143(6) 0.0135(5) 0.0199(6) -0.0002(4) -0.0034(5) 0.0012(5)
P3 0.0142(6) 0.0157(6) 0.0146(5) 0.0000(4) 0.0007(5) -0.0027(5)
P4 0.0159(6) 0.0119(5) 0.0163(5) -0.0008(4) -0.0004(5) -0.0011(5)
N1 0.015(2) 0.017(2) 0.0147(18) 0.0006(15) 0.0018(16) 0.0030(16)
C1 0.025(3) 0.013(2) 0.031(3) 0.0039(19) -0.002(2) 0.001(2)
C2 0.023(3) 0.030(3) 0.021(2) -0.005(2) 0.001(2) -0.008(2)
C3 0.018(3) 0.013(2) 0.022(2) 0.0001(18) -0.0019(19) -0.0015(18)
C4 0.049(4) 0.022(3) 0.023(3) 0.004(2) -0.011(3) 0.000(3)
C5 0.013(3) 0.024(3) 0.051(3) -0.009(2) -0.003(2) -0.001(2)
C6 0.017(3) 0.038(3) 0.037(3) -0.015(3) 0.005(2) 0.000(2)
C7 0.049(4) 0.022(3) 0.020(3) 0.001(2) 0.005(2) -0.010(3)
C8 0.013(2) 0.018(2) 0.013(2) -0.0024(17) -0.0044(18) -0.0025(18)
C9 0.030(3) 0.015(2) 0.026(3) 0.003(2) -0.002(2) -0.003(2)
C10 0.020(3) 0.021(2) 0.021(2) -0.0038(19) 0.001(2) 0.004(2)
C11 0.024(3) 0.016(2) 0.013(2) -0.0014(17) -0.0034(19) 0.005(2)
C12 0.025(3) 0.027(3) 0.021(2) 0.009(2) 0.000(2) 0.009(2)
C13 0.025(3) 0.040(3) 0.014(2) 0.003(2) -0.002(2) 0.014(2)
C14 0.038(3) 0.024(3) 0.024(3) -0.005(2) -0.007(2) 0.016(2)
C15 0.034(3) 0.017(2) 0.024(3) 0.000(2) -0.007(2) -0.001(2)
C16 0.027(3) 0.020(3) 0.024(3) 0.002(2) -0.002(2) 0.003(2)
C17 0.026(3) 0.012(2) 0.022(2) 0.0041(17) 0.010(2) 0.0017(19)
C18 0.039(4) 0.028(3) 0.023(3) -0.004(2) -0.003(2) 0.000(2)
C19 0.079(5) 0.032(3) 0.017(3) -0.011(2) 0.010(3) -0.005(3)
C20 0.083(6) 0.029(3) 0.032(3) 0.004(3) 0.035(3) 0.013(3)
C21 0.059(5) 0.050(4) 0.045(4) 0.022(3) 0.032(3) 0.032(4)
C22 0.035(3) 0.036(3) 0.026(3) 0.012(2) 0.011(2) 0.012(3)
B1 0.007(2) 0.013(2) 0.018(2) -0.0003(19) -0.0018(19) -0.0011(19)
C23 0.037(4) 0.052(4) 0.039(3) 0.002(3) -0.011(3) 0.005(3)
C24 0.033(4) 0.067(5) 0.042(4) 0.011(3) 0.003(3) 0.004(3)
C25 0.033(4) 0.063(5) 0.038(3) 0.000(3) -0.001(3) 0.011(3)
F1 0.050(6) 0.049(5) 0.073(7) -0.013(4) -0.012(4) 0.008(4)
F2 0.036(5) 0.063(5) 0.071(6) -0.018(4) 0.017(4) -0.005(4)

loop_
_atom_type_symbol
_atom_type_description
_atom_type_scat_dispersion_real
_atom_type_scat_dispersion_imag
_atom_type_scat_source
C C 0.0033 0.0016 'International Tables Vol C Tables 4.2.6.8 and 6.1.1.4'
H H 0.0000 0.0000 'International Tables Vol C Tables 4.2.6.8 and 6.1.1.4'
B B 0.0013 0.0007 'International Tables Vol C Tables 4.2.6.8 and 6.1.1.4'
Cl Cl 0.1484 0.1585 'International Tables Vol C Tables 4.2.6.8 and 6.1.1.4'
N N 0.0061 0.0033 'International Tables Vol C Tables 4.2.6.8 and 6.1.1.4'
P P 0.1023 0.0942 'International Tables Vol C Tables 4.2.6.8 and 6.1.1.4'
Pt Pt -1.7033 8.3905 'International Tables Vol C Tables 4.2.6.8 and 6.1.1.4'
F F 0.0171 0.0103 'International Tables Vol C Tables 4.2.6.8 and 6.1.1.4'

loop_
_exptl_crystal_face_index_h
_exptl_crystal_face_index_k
_exptl_crystal_face_index_l
_exptl_crystal_face_perp_dist
-1.00 0.00 0.00 0.0280
1.00 0.00 0.00 0.0190
-2.00 0.00 -1.00 0.0430
-1.00 1.00 2.00 0.1170
1.00 0.00 1.00 0.0120
-2.00 1.00 0.00 0.1070
2.00 -1.00 0.00 0.0630
-2.00 1.00 -1.00 0.1120
2.00 -1.00 1.00 0.0460
0.00 1.00 0.00 0.2010
0.00 -1.00 0.00 0.1180
0.00 0.00 -1.00 0.0570
0.00 0.00 1.00 0.0360

loop_
_geom_angle_atom_site_label_1
_geom_angle_atom_site_label_2
_geom_angle_atom_site_label_3
_geom_angle
_geom_angle_site_symmetry_1
_geom_angle_site_symmetry_3
_geom_angle_publ_flag
B1 Pt1 P1 87.60(14) . . ?
B1 Pt1 P3 87.95(14) . . ?
P1 Pt1 P3 173.54(4) . . ?
B1 Pt1 Cl1 173.41(14) . . ?
P1 Pt1 Cl1 95.51(4) . . ?
P3 Pt1 Cl1 88.46(4) . . ?
B1 Pt1 Pt2 37.67(14) . . ?
P1 Pt1 Pt2 92.94(3) . . ?
P3 Pt1 Pt2 80.68(3) . . ?
Cl1 Pt1 Pt2 136.10(3) . . ?
B1 Pt2 P4 88.35(14) . . ?
B1 Pt2 P2 89.01(14) . . ?
P4 Pt2 P2 175.97(4) . . ?
B1 Pt2 Cl2 174.68(14) . . ?
P4 Pt2 Cl2 94.47(4) . . ?
P2 Pt2 Cl2 87.92(4) . . ?
B1 Pt2 Pt1 37.54(14) . . ?
P4 Pt2 Pt1 94.05(3) . . ?
P2 Pt2 Pt1 82.00(3) . . ?
Cl2 Pt2 Pt1 137.53(3) . . ?
C2 P1 C1 102.5(2) . . ?
C2 P1 C3 104.9(2) . . ?
C1 P1 C3 101.9(2) . . ?
C2 P1 Pt1 114.85(17) . . ?
C1 P1 Pt1 117.67(18) . . ?
C3 P1 Pt1 113.33(15) . . ?
C4 P2 C5 103.0(3) . . ?
C4 P2 C3 103.9(2) . . ?
C5 P2 C3 104.2(2) . . ?
C4 P2 Pt2 113.80(19) . . ?
C5 P2 Pt2 113.48(18) . . ?
C3 P2 Pt2 117.00(16) . . ?
C7 P3 C6 102.7(3) . . ?
C7 P3 C8 104.9(2) . . ?
C6 P3 C8 101.7(2) . . ?
C7 P3 Pt1 110.99(19) . . ?
C6 P3 Pt1 117.08(19) . . ?
C8 P3 Pt1 117.69(16) . . ?
C9 P4 C10 102.6(2) . . ?
C9 P4 C8 104.5(2) . . ?
C10 P4 C8 103.7(2) . . ?
C9 P4 Pt2 114.21(18) . . ?
C10 P4 Pt2 117.77(18) . . ?
C8 P4 Pt2 112.57(15) . . ?
C17 N1 B1 123.0(4) . . ?
C17 N1 C11 113.2(4) . . ?
B1 N1 C11 123.8(4) . . ?
P1 C1 H1A 109.5 . . ?
P1 C1 H1B 109.5 . . ?
H1A C1 H1B 109.5 . . ?
P1 C1 H1C 109.5 . . ?
H1A C1 H1C 109.5 . . ?
H1B C1 H1C 109.5 . . ?
P1 C2 H2A 109.5 . . ?
P1 C2 H2B 109.5 . . ?
H2A C2 H2B 109.5 . . ?
P1 C2 H2C 109.5 . . ?
H2A C2 H2C 109.5 . . ?
H2B C2 H2C 109.5 . . ?
P2 C3 P1 114.3(2) . . ?
P2 C3 H3A 108.7 . . ?
P1 C3 H3A 108.7 . . ?
P2 C3 H3AB 108.7 . . ?
P1 C3 H3AB 108.7 . . ?
H3A C3 H3AB 107.6 . . ?
P2 C4 H4A 109.5 . . ?
P2 C4 H4B 109.5 . . ?
H4A C4 H4B 109.5 . . ?
P2 C4 H4C 109.5 . . ?
H4A C4 H4C 109.5 . . ?
H4B C4 H4C 109.5 . . ?
P2 C5 H5A 109.5 . . ?
P2 C5 H5B 109.5 . . ?
H5A C5 H5B 109.5 . . ?
P2 C5 H5C 109.5 . . ?
H5A C5 H5C 109.5 . . ?
H5B C5 H5C 109.5 . . ?
P3 C6 H6A 109.5 . . ?
P3 C6 H6B 109.5 . . ?
H6A C6 H6B 109.5 . . ?
P3 C6 H6C 109.5 . . ?
H6A C6 H6C 109.5 . . ?
H6B C6 H6C 109.5 . . ?
P3 C7 H7A 109.5 . . ?
P3 C7 H7B 109.5 . . ?
H7A C7 H7B 109.5 . . ?
P3 C7 H7C 109.5 . . ?
H7A C7 H7C 109.5 . . ?
H7B C7 H7C 109.5 . . ?
P4 C8 P3 113.4(2) . . ?
P4 C8 H8A 108.9 . . ?
P3 C8 H8A 108.9 . . ?
P4 C8 H8AB 108.9 . . ?
P3 C8 H8AB 108.9 . . ?
H8A C8 H8AB 107.7 . . ?
P4 C9 H9A 109.5 . . ?
P4 C9 H9B 109.5 . . ?
H9A C9 H9B 109.5 . . ?
P4 C9 H9C 109.5 . . ?
H9A C9 H9C 109.5 . . ?
H9B C9 H9C 109.5 . . ?
P4 C10 H10A 109.5 . . ?
P4 C10 H10B 109.5 . . ?
H10A C10 H10B 109.5 . . ?
P4 C10 H10C 109.5 . . ?
H10A C10 H10C 109.5 . . ?
H10B C10 H10C 109.5 . . ?
C12 C11 C16 119.1(4) . . ?
C12 C11 N1 121.4(4) . . ?
C16 C11 N1 119.5(4) . . ?
C11 C12 C13 120.2(5) . . ?
C11 C12 H12 119.9 . . ?
C13 C12 H12 119.9 . . ?
C14 C13 C12 120.1(5) . . ?
C14 C13 H13 120.0 . . ?
C12 C13 H13 120.0 . . ?
C15 C14 C13 119.9(5) . . ?
C15 C14 H14 120.1 . . ?
C13 C14 H14 120.1 . . ?
C14 C15 C16 120.0(5) . . ?
C14 C15 H15 120.0 . . ?
C16 C15 H15 120.0 . . ?
C11 C16 C15 120.7(5) . . ?
C11 C16 H16 119.7 . . ?
C15 C16 H16 119.7 . . ?
C22 C17 C18 119.4(5) . . ?
C22 C17 N1 121.5(5) . . ?
C18 C17 N1 119.1(5) . . ?
C19 C18 C17 120.3(6) . . ?
C19 C18 H18 119.8 . . ?
C17 C18 H18 119.8 . . ?
C20 C19 C18 121.0(6) . . ?
C20 C19 H19 119.5 . . ?
C18 C19 H19 119.5 . . ?
C19 C20 C21 119.0(5) . . ?
C19 C20 H20 120.5 . . ?
C21 C20 H20 120.5 . . ?
C20 C21 C22 120.9(6) . . ?
C20 C21 H21 119.6 . . ?
C22 C21 H21 119.6 . . ?
C17 C22 C21 119.4(6) . . ?
C17 C22 H22 120.3 . . ?
C21 C22 H22 120.3 . . ?
N1 B1 Pt1 128.2(3) . . ?
N1 B1 Pt2 127.1(3) . . ?
Pt1 B1 Pt2 104.8(2) . . ?
F1 C23 C24 123.9(7) . . ?
F1 C23 C25 116.0(7) . 3_556 ?
C24 C23 C25 120.1(7) . 3_556 ?
F1 C23 H23 3.9 . . ?
C24 C23 H23 120.0 . . ?
C25 C23 H23 120.0 3_556 . ?
F2 C24 C23 115.0(8) . . ?
F2 C24 C25 123.3(8) . . ?
C23 C24 C25 121.6(7) . . ?
F2 C24 H24 5.3 . . ?
C23 C24 H24 119.2 . . ?
C25 C24 H24 119.2 . . ?
C23 C25 C24 118.3(7) 3_556 . ?
C23 C25 H25 120.9 3_556 . ?
C24 C25 H25 120.9 . . ?

loop_
_geom_bond_atom_site_label_1
_geom_bond_atom_site_label_2
_geom_bond_distance
_geom_bond_site_symmetry_2
_geom_bond_publ_flag
Pt1 B1 2.025(5) . ?
Pt1 P1 2.2715(12) . ?
Pt1 P3 2.2934(12) . ?
Pt1 Cl1 2.5057(11) . ?
Pt1 Pt2 3.2125(2) . ?
Pt2 B1 2.031(5) . ?
Pt2 P4 2.2678(12) . ?
Pt2 P2 2.2855(12) . ?
Pt2 Cl2 2.4932(11) . ?
P1 C2 1.815(5) . ?
P1 C1 1.817(5) . ?
P1 C3 1.839(5) . ?
P2 C4 1.814(5) . ?
P2 C5 1.820(5) . ?
P2 C3 1.830(5) . ?
P3 C7 1.804(5) . ?
P3 C6 1.811(5) . ?
P3 C8 1.840(4) . ?
P4 C9 1.812(5) . ?
P4 C10 1.813(5) . ?
P4 C8 1.837(5) . ?
N1 C17 1.436(6) . ?
N1 B1 1.438(6) . ?
N1 C11 1.443(6) . ?
C1 H1A 0.9800 . ?
C1 H1B 0.9800 . ?
C1 H1C 0.9800 . ?
C2 H2A 0.9800 . ?
C2 H2B 0.9800 . ?
C2 H2C 0.9800 . ?
C3 H3A 0.9900 . ?
C3 H3AB 0.9900 . ?
C4 H4A 0.9800 . ?
C4 H4B 0.9800 . ?
C4 H4C 0.9800 . ?
C5 H5A 0.9800 . ?
C5 H5B 0.9800 . ?
C5 H5C 0.9800 . ?
C6 H6A 0.9800 . ?
C6 H6B 0.9800 . ?
C6 H6C 0.9800 . ?
C7 H7A 0.9800 . ?
C7 H7B 0.9800 . ?
C7 H7C 0.9800 . ?
C8 H8A 0.9900 . ?
C8 H8AB 0.9900 . ?
C9 H9A 0.9800 . ?
C9 H9B 0.9800 . ?
C9 H9C 0.9800 . ?
C10 H10A 0.9800 . ?
C10 H10B 0.9800 . ?
C10 H10C 0.9800 . ?
C11 C12 1.378(7) . ?
C11 C16 1.384(7) . ?
C12 C13 1.399(7) . ?
C12 H12 0.9500 . ?
C13 C14 1.378(8) . ?
C13 H13 0.9500 . ?
C14 C15 1.374(8) . ?
C14 H14 0.9500 . ?
C15 C16 1.390(7) . ?
C15 H15 0.9500 . ?
C16 H16 0.9500 . ?
C17 C22 1.375(8) . ?
C17 C18 1.387(7) . ?
C18 C19 1.385(8) . ?
C18 H18 0.9500 . ?
C19 C20 1.359(10) . ?
C19 H19 0.9500 . ?
C20 C21 1.382(10) . ?
C20 H20 0.9500 . ?
C21 C22 1.403(8) . ?
C21 H21 0.9500 . ?
C22 H22 0.9500 . ?
C23 F1 1.360(16) . ?
C23 C24 1.365(10) . ?
C23 C25 1.375(9) 3_556 ?
C23 H23 0.9500 . ?
C24 F2 1.263(10) . ?
C24 C25 1.377(10) . ?
C24 H24 0.9500 . ?
C25 C23 1.375(9) 3_556 ?
C25 H25 0.9500 . ?

loop_
_geom_torsion_atom_site_label_1
_geom_torsion_atom_site_label_2
_geom_torsion_atom_site_label_3
_geom_torsion_atom_site_label_4
_geom_torsion
_geom_torsion_site_symmetry_1
_geom_torsion_site_symmetry_2
_geom_torsion_site_symmetry_3
_geom_torsion_site_symmetry_4
_geom_torsion_publ_flag
C4 P2 C3 P1 70.7(3) . . . . ?
C5 P2 C3 P1 178.3(3) . . . . ?
Pt2 P2 C3 P1 -55.6(3) . . . . ?
C2 P1 C3 P2 -92.8(3) . . . . ?
C1 P1 C3 P2 160.6(3) . . . . ?
Pt1 P1 C3 P2 33.2(3) . . . . ?
C9 P4 C8 P3 -90.6(3) . . . . ?
C10 P4 C8 P3 162.3(3) . . . . ?
Pt2 P4 C8 P3 33.9(3) . . . . ?
C7 P3 C8 P4 66.5(3) . . . . ?
C6 P3 C8 P4 173.3(3) . . . . ?
Pt1 P3 C8 P4 -57.4(3) . . . . ?
C17 N1 C11 C12 -132.4(5) . . . . ?
B1 N1 C11 C12 46.0(7) . . . . ?
C17 N1 C11 C16 46.2(6) . . . . ?
B1 N1 C11 C16 -135.4(5) . . . . ?
C16 C11 C12 C13 0.5(7) . . . . ?
N1 C11 C12 C13 179.1(4) . . . . ?
C11 C12 C13 C14 -0.4(8) . . . . ?
C12 C13 C14 C15 -0.2(8) . . . . ?
C13 C14 C15 C16 0.6(8) . . . . ?
C12 C11 C16 C15 -0.1(7) . . . . ?
N1 C11 C16 C15 -178.8(4) . . . . ?
C14 C15 C16 C11 -0.4(7) . . . . ?
B1 N1 C17 C22 47.5(7) . . . . ?
C11 N1 C17 C22 -134.1(5) . . . . ?
B1 N1 C17 C18 -132.3(5) . . . . ?
C11 N1 C17 C18 46.1(6) . . . . ?
C22 C17 C18 C19 0.6(8) . . . . ?
N1 C17 C18 C19 -179.6(5) . . . . ?
C17 C18 C19 C20 -1.4(9) . . . . ?
C18 C19 C20 C21 0.7(10) . . . . ?
C19 C20 C21 C22 0.8(10) . . . . ?
C18 C17 C22 C21 0.8(8) . . . . ?
N1 C17 C22 C21 -179.0(5) . . . . ?
C20 C21 C22 C17 -1.6(9) . . . . ?
C17 N1 B1 Pt1 177.1(4) . . . . ?
C11 N1 B1 Pt1 -1.1(7) . . . . ?
C17 N1 B1 Pt2 -3.4(7) . . . . ?
C11 N1 B1 Pt2 178.3(4) . . . . ?
F1 C23 C24 F2 1.6(11) . . . . ?
C25 C23 C24 F2 -178.2(7) 3_556 . . . ?
F1 C23 C24 C25 178.0(7) . . . . ?
C25 C23 C24 C25 -1.8(11) 3_556 . . . ?
F2 C24 C25 C23 177.8(7) . . . 3_556 ?
C23 C24 C25 C23 1.7(11) . . . 3_556 ?
